data_7243988
loop_
_publ_author_name
'Anwar, Shaik'
'Lin, Li-Tzu'
'Srinivasadesikan, V.'
'Gudise, Veera Babu'
'Chen, Kwunmin'

_publ_section_title
;
 [3+2] regioselective annulation reaction of 2-arylidene-1,3-indandiones
 towards synthesis of spirocyclopentenes: understanding the mechanism of
 \g-attack vs. \a-attack using DFT studies
;
_journal_issue 61
_journal_name_full 'RSC Advances'
_journal_page_first 38648
_journal_page_last 38653
_journal_paper_doi 10.1039/D1RA07165C
_journal_volume 11
_journal_year 2021
_chemical_formula_moiety 'C20 H16 O4 S'
_chemical_formula_sum 'C20 H16 O4 S'
_chemical_formula_weight 352.39
_space_group_IT_number 4
_space_group_name_Hall 'P 2yb'
_space_group_name_H-M_alt 'P 1 21 1'
_symmetry_cell_setting monoclinic
_symmetry_space_group_name_H-M 'P 1 21 1'
_atom_sites_solution_hydrogens geom
_atom_sites_solution_primary direct
_atom_sites_solution_secondary difmap
_audit_creation_method SHELXL-97
_audit_update_record
;
2021-09-17 deposited with the CCDC.	2021-11-19 downloaded from the CCDC.
;
_cell_angle_alpha 90.00
_cell_angle_beta 103.32(3)
_cell_angle_gamma 90.00
_cell_formula_units_Z 2
_cell_length_a 8.833(13)
_cell_length_b 6.042(11)
_cell_length_c 16.23(3)
_cell_measurement_reflns_used 368
_cell_measurement_temperature 200(2)
_cell_measurement_theta_max 19.02
_cell_measurement_theta_min 2.57
_cell_volume 843(3)
_computing_molecular_graphics 'Ortep-3 for Windows (Farrugia, 1997)'
_computing_publication_material 'WinGX publication routines (Farrugia, 1999)'
_computing_structure_refinement 'SHELXL-97 (Sheldrick, 1997)'
_computing_structure_solution 'SHELXS-86 (Sheldrick, 1986)'
_diffrn_ambient_temperature 200(2)
_diffrn_measured_fraction_theta_full 0.987
_diffrn_measured_fraction_theta_max 0.987
_diffrn_measurement_device_type 'Bruker APEX2'
_diffrn_radiation_monochromator graphite
_diffrn_radiation_source 'fine-focus sealed tube'
_diffrn_radiation_type MoK\a
_diffrn_radiation_wavelength 0.71073
_diffrn_reflns_av_R_equivalents 0.1321
_diffrn_reflns_av_sigmaI/netI 0.2185
_diffrn_reflns_limit_h_max 10
_diffrn_reflns_limit_h_min -10
_diffrn_reflns_limit_k_max 5
_diffrn_reflns_limit_k_min -7
_diffrn_reflns_limit_l_max 18
_diffrn_reflns_limit_l_min -19
_diffrn_reflns_number 6003
_diffrn_reflns_theta_full 25.02
_diffrn_reflns_theta_max 25.02
_diffrn_reflns_theta_min 2.37
_exptl_absorpt_coefficient_mu 0.214
_exptl_absorpt_correction_T_max 0.9979
_exptl_absorpt_correction_T_min 0.8787
_exptl_absorpt_correction_type multi-scan
_exptl_crystal_colour colorless
_exptl_crystal_density_diffrn 1.388
_exptl_crystal_density_method 'not measured'
_exptl_crystal_description prism
_exptl_crystal_F_000 368
_exptl_crystal_size_max 0.62
_exptl_crystal_size_mid 0.10
_exptl_crystal_size_min 0.01
_refine_diff_density_max 0.301
_refine_diff_density_min -0.353
_refine_diff_density_rms 0.078
_refine_ls_abs_structure_details 'Flack H D (1983), Acta Cryst. A39, 876-881'
_refine_ls_abs_structure_Flack -0.5(2)
_refine_ls_extinction_method none
_refine_ls_goodness_of_fit_ref 0.983
_refine_ls_hydrogen_treatment constr
_refine_ls_matrix_type full
_refine_ls_number_parameters 226
_refine_ls_number_reflns 2445
_refine_ls_number_restraints 1
_refine_ls_restrained_S_all 0.983
_refine_ls_R_factor_all 0.1624
_refine_ls_R_factor_gt 0.0822
_refine_ls_shift/su_max 0.000
_refine_ls_shift/su_mean 0.000
_refine_ls_structure_factor_coef Fsqd
_refine_ls_weighting_details 'calc w=1/[\s^2^(Fo^2^)+(0.0292P)^2^+0.0000P] where P=(Fo^2^+2Fc^2^)/3'
_refine_ls_weighting_scheme calc
_refine_ls_wR_factor_gt 0.1383
_refine_ls_wR_factor_ref 0.1726
_reflns_number_gt 1348
_reflns_number_total 2445
_reflns_threshold_expression >2sigma(I)
_cod_data_source_file d1ra07165c2.cif
_cod_data_source_block a14972
_cod_original_cell_volume 843(2)
_cod_original_sg_symbol_H-M 'P 21'
_cod_database_code 7243988

loop_
_symmetry_equiv_pos_as_xyz
'x, y, z'
'-x, y+1/2, -z'

loop_
_atom_site_label
_atom_site_type_symbol
_atom_site_fract_x
_atom_site_fract_y
_atom_site_fract_z
_atom_site_U_iso_or_equiv
_atom_site_adp_type
_atom_site_occupancy
_atom_site_symmetry_multiplicity
_atom_site_calc_flag
_atom_site_refinement_flags
_atom_site_disorder_assembly
_atom_site_disorder_group
C1 C 0.3777(9) 0.1565(15) 0.5725(5) 0.030(2) Uani 1 1 d . . .
H1 H 0.4445 0.1940 0.6253 0.036 Uiso 1 1 calc R . .
C2 C 0.3906(9) -0.0302(15) 0.5299(5) 0.030(2) Uani 1 1 d . . .
H2 H 0.4695 -0.1378 0.5484 0.036 Uiso 1 1 calc R . .
C3 C 0.2702(9) -0.0495(15) 0.4521(4) 0.029(2) Uani 1 1 d . . .
H3 H 0.2589 -0.1730 0.4150 0.035 Uiso 1 1 calc R . .
C4 C 0.1761(10) 0.1311(15) 0.4393(4) 0.028(2) Uani 1 1 d . . .
C5 C 0.0390(9) 0.1722(15) 0.3648(4) 0.028(2) Uani 1 1 d . . .
H5 H -0.0275 0.0364 0.3568 0.034 Uiso 1 1 calc R . .
C6 C 0.0879(9) 0.2199(12) 0.2779(4) 0.023(2) Uani 1 1 d . . .
C7 C 0.1031(9) 0.0057(14) 0.2294(4) 0.026(2) Uani 1 1 d . . .
C8 C 0.2648(9) -0.0168(14) 0.2211(4) 0.0227(19) Uani 1 1 d . . .
C9 C 0.3309(9) -0.1836(16) 0.1833(4) 0.032(2) Uani 1 1 d . . .
H9 H 0.2704 -0.3055 0.1573 0.038 Uiso 1 1 calc R . .
C10 C 0.4873(9) -0.1695(17) 0.1840(5) 0.037(2) Uani 1 1 d . . .
H10 H 0.5348 -0.2842 0.1588 0.045 Uiso 1 1 calc R . .
C11 C 0.5763(10) 0.0093(17) 0.2209(5) 0.039(2) Uani 1 1 d . . .
H11 H 0.6837 0.0166 0.2206 0.047 Uiso 1 1 calc R . .
C12 C 0.5077(10) 0.1791(14) 0.2585(5) 0.036(2) Uani 1 1 d . . .
H12 H 0.5682 0.3005 0.2850 0.044 Uiso 1 1 calc R . .
C13 C 0.3496(9) 0.1673(14) 0.2564(5) 0.027(2) Uani 1 1 d . . .
C14 C 0.2505(9) 0.3267(16) 0.2908(4) 0.0261(18) Uani 1 1 d . . .
C15 C -0.0416(9) 0.3702(13) 0.2334(4) 0.024(2) Uani 1 1 d . . .
C16 C -0.0512(10) 0.4275(12) 0.1448(5) 0.024(2) Uani 1 1 d . . .
C17 C -0.1900(10) 0.6152(16) 0.0230(5) 0.047(3) Uani 1 1 d . . .
H17A H -0.1943 0.4930 -0.0181 0.057 Uiso 1 1 calc R . .
H17B H -0.0950 0.7033 0.0242 0.057 Uiso 1 1 calc R . .
C18 C -0.3290(10) 0.7561(18) -0.0024(5) 0.059(3) Uani 1 1 d . . .
H18A H -0.3337 0.8175 -0.0589 0.089 Uiso 1 1 calc R . .
H18B H -0.3234 0.8771 0.0384 0.089 Uiso 1 1 calc R . .
H18C H -0.4224 0.6674 -0.0037 0.089 Uiso 1 1 calc R . .
C19 C -0.1220(9) 0.4549(16) 0.2858(5) 0.031(2) Uani 1 1 d . . .
H19 H -0.2054 0.5566 0.2691 0.037 Uiso 1 1 calc R . .
C20 C -0.0649(9) 0.3701(14) 0.3743(4) 0.034(2) Uani 1 1 d . . .
H20A H -0.1528 0.3229 0.3985 0.041 Uiso 1 1 calc R . .
H20B H -0.0045 0.4851 0.4113 0.041 Uiso 1 1 calc R . .
O1 O -0.0065(6) -0.1166(9) 0.2010(3) 0.0397(17) Uani 1 1 d . . .
O2 O 0.2886(6) 0.5016(10) 0.3212(3) 0.0328(15) Uani 1 1 d . . .
O3 O 0.0553(6) 0.3912(9) 0.1107(3) 0.0387(17) Uani 1 1 d . . .
O4 O -0.1864(6) 0.5258(9) 0.1072(3) 0.0305(15) Uani 1 1 d . . .
S1 S 0.2278(3) 0.3187(4) 0.52084(12) 0.0360(6) Uani 1 1 d . . .

loop_
_atom_site_aniso_label
_atom_site_aniso_U_11
_atom_site_aniso_U_22
_atom_site_aniso_U_33
_atom_site_aniso_U_23
_atom_site_aniso_U_13
_atom_site_aniso_U_12
C1 0.028(5) 0.037(6) 0.022(5) 0.010(4) -0.001(4) 0.003(4)
C2 0.025(5) 0.029(6) 0.037(5) 0.010(4) 0.008(4) 0.009(4)
C3 0.029(5) 0.035(6) 0.023(5) 0.009(4) 0.006(4) 0.002(5)
C4 0.040(6) 0.032(6) 0.016(4) -0.007(4) 0.013(4) -0.013(5)
C5 0.030(5) 0.033(6) 0.025(5) 0.001(4) 0.012(4) 0.000(4)
C6 0.022(5) 0.020(5) 0.027(5) 0.001(4) 0.003(4) -0.003(4)
C7 0.026(5) 0.028(5) 0.023(4) -0.003(4) 0.005(4) -0.004(5)
C8 0.025(5) 0.021(5) 0.023(4) -0.002(4) 0.006(4) -0.002(4)
C9 0.047(6) 0.021(5) 0.028(4) -0.004(5) 0.009(4) -0.002(5)
C10 0.034(6) 0.036(6) 0.042(5) 0.001(6) 0.010(4) -0.003(6)
C11 0.029(6) 0.051(7) 0.040(5) 0.001(5) 0.012(4) 0.006(5)
C12 0.034(6) 0.032(6) 0.039(5) -0.009(5) -0.001(4) 0.000(5)
C13 0.028(6) 0.025(5) 0.026(5) 0.004(4) 0.004(4) -0.004(4)
C14 0.037(5) 0.023(5) 0.019(4) 0.002(5) 0.006(4) 0.006(5)
C15 0.025(5) 0.023(6) 0.021(4) -0.002(4) 0.000(4) -0.003(4)
C16 0.037(6) 0.014(5) 0.018(5) 0.002(4) -0.003(4) -0.002(4)
C17 0.050(6) 0.067(8) 0.023(5) 0.014(5) 0.006(4) 0.015(6)
C18 0.047(7) 0.089(10) 0.039(6) 0.026(6) 0.003(5) 0.020(6)
C19 0.019(5) 0.038(6) 0.029(5) 0.005(4) -0.007(4) -0.001(4)
C20 0.039(5) 0.038(7) 0.024(4) 0.011(4) 0.005(4) 0.015(5)
O1 0.034(4) 0.035(4) 0.048(4) -0.012(3) 0.004(3) -0.008(3)
O2 0.033(4) 0.027(4) 0.034(3) -0.010(3) -0.001(3) -0.005(3)
O3 0.045(4) 0.045(4) 0.028(3) 0.000(3) 0.013(3) 0.012(3)
O4 0.033(4) 0.038(4) 0.017(3) 0.002(3) -0.001(3) -0.002(3)
S1 0.0440(15) 0.0304(14) 0.0313(12) -0.0009(12) 0.0043(10) 0.0018(13)

loop_
_atom_type_symbol
_atom_type_description
_atom_type_scat_dispersion_real
_atom_type_scat_dispersion_imag
_atom_type_scat_source
C C 0.0033 0.0016 'International Tables Vol C Tables 4.2.6.8 and 6.1.1.4'
H H 0.0000 0.0000 'International Tables Vol C Tables 4.2.6.8 and 6.1.1.4'
O O 0.0106 0.0060 'International Tables Vol C Tables 4.2.6.8 and 6.1.1.4'
S S 0.1246 0.1234 'International Tables Vol C Tables 4.2.6.8 and 6.1.1.4'

loop_
_geom_angle_atom_site_label_1
_geom_angle_atom_site_label_2
_geom_angle_atom_site_label_3
_geom_angle
_geom_angle_site_symmetry_1
_geom_angle_site_symmetry_3
_geom_angle_publ_flag
C2 C1 S1 112.3(6) . . ?
C2 C1 H1 123.9 . . ?
S1 C1 H1 123.9 . . ?
C1 C2 C3 112.5(8) . . ?
C1 C2 H2 123.8 . . ?
C3 C2 H2 123.8 . . ?
C4 C3 C2 111.5(7) . . ?
C4 C3 H3 124.2 . . ?
C2 C3 H3 124.2 . . ?
C3 C4 C5 126.9(7) . . ?
C3 C4 S1 111.5(6) . . ?
C5 C4 S1 121.7(7) . . ?
C4 C5 C20 115.6(7) . . ?
C4 C5 C6 113.8(6) . . ?
C20 C5 C6 103.8(6) . . ?
C4 C5 H5 107.8 . . ?
C20 C5 H5 107.8 . . ?
C6 C5 H5 107.8 . . ?
C15 C6 C7 114.0(6) . . ?
C15 C6 C14 113.1(6) . . ?
C7 C6 C14 103.5(6) . . ?
C15 C6 C5 101.7(6) . . ?
C7 C6 C5 112.0(6) . . ?
C14 C6 C5 113.0(6) . . ?
O1 C7 C8 127.7(8) . . ?
O1 C7 C6 123.2(7) . . ?
C8 C7 C6 109.0(7) . . ?
C9 C8 C13 121.7(7) . . ?
C9 C8 C7 128.9(8) . . ?
C13 C8 C7 109.3(7) . . ?
C8 C9 C10 118.5(8) . . ?
C8 C9 H9 120.8 . . ?
C10 C9 H9 120.8 . . ?
C9 C10 C11 121.2(9) . . ?
C9 C10 H10 119.4 . . ?
C11 C10 H10 119.4 . . ?
C10 C11 C12 119.9(8) . . ?
C10 C11 H11 120.1 . . ?
C12 C11 H11 120.1 . . ?
C13 C12 C11 119.0(8) . . ?
C13 C12 H12 120.5 . . ?
C11 C12 H12 120.5 . . ?
C8 C13 C12 119.6(8) . . ?
C8 C13 C14 111.3(7) . . ?
C12 C13 C14 129.0(8) . . ?
O2 C14 C13 126.7(8) . . ?
O2 C14 C6 126.6(7) . . ?
C13 C14 C6 106.7(7) . . ?
C19 C15 C16 128.2(7) . . ?
C19 C15 C6 112.6(7) . . ?
C16 C15 C6 118.7(7) . . ?
O3 C16 O4 124.8(7) . . ?
O3 C16 C15 121.9(7) . . ?
O4 C16 C15 113.3(7) . . ?
O4 C17 C18 108.2(7) . . ?
O4 C17 H17A 110.1 . . ?
C18 C17 H17A 110.1 . . ?
O4 C17 H17B 110.1 . . ?
C18 C17 H17B 110.1 . . ?
H17A C17 H17B 108.4 . . ?
C17 C18 H18A 109.5 . . ?
C17 C18 H18B 109.5 . . ?
H18A C18 H18B 109.5 . . ?
C17 C18 H18C 109.5 . . ?
H18A C18 H18C 109.5 . . ?
H18B C18 H18C 109.5 . . ?
C15 C19 C20 111.7(7) . . ?
C15 C19 H19 124.2 . . ?
C20 C19 H19 124.2 . . ?
C19 C20 C5 104.3(6) . . ?
C19 C20 H20A 110.9 . . ?
C5 C20 H20A 110.9 . . ?
C19 C20 H20B 110.9 . . ?
C5 C20 H20B 110.9 . . ?
H20A C20 H20B 108.9 . . ?
C16 O4 C17 114.4(6) . . ?
C1 S1 C4 92.2(4) . . ?

loop_
_geom_bond_atom_site_label_1
_geom_bond_atom_site_label_2
_geom_bond_distance
_geom_bond_site_symmetry_2
_geom_bond_publ_flag
C1 C2 1.341(11) . ?
C1 S1 1.704(8) . ?
C1 H1 0.9500 . ?
C2 C3 1.456(10) . ?
C2 H2 0.9500 . ?
C3 C4 1.359(10) . ?
C3 H3 0.9500 . ?
C4 C5 1.522(10) . ?
C4 S1 1.722(8) . ?
C5 C20 1.536(10) . ?
C5 C6 1.593(10) . ?
C5 H5 1.0000 . ?
C6 C15 1.508(10) . ?
C6 C7 1.537(11) . ?
C6 C14 1.544(11) . ?
C7 O1 1.220(9) . ?
C7 C8 1.472(10) . ?
C8 C9 1.378(11) . ?
C8 C13 1.389(11) . ?
C9 C10 1.382(10) . ?
C9 H9 0.9500 . ?
C10 C11 1.388(12) . ?
C10 H10 0.9500 . ?
C11 C12 1.401(11) . ?
C11 H11 0.9500 . ?
C12 C13 1.390(11) . ?
C12 H12 0.9500 . ?
C13 C14 1.494(11) . ?
C14 O2 1.182(10) . ?
C15 C19 1.329(10) . ?
C15 C16 1.463(10) . ?
C16 O3 1.217(9) . ?
C16 O4 1.347(8) . ?
C17 O4 1.463(8) . ?
C17 C18 1.473(11) . ?
C17 H17A 0.9900 . ?
C17 H17B 0.9900 . ?
C18 H18A 0.9800 . ?
C18 H18B 0.9800 . ?
C18 H18C 0.9800 . ?
C19 C20 1.498(9) . ?
C19 H19 0.9500 . ?
C20 H20A 0.9900 . ?
C20 H20B 0.9900 . ?
